data_7236647
loop_
_publ_author_name
'Lin, Qipu'
'Mao, Chengyu'
'Kong, Aiguo'
'Bu, Xianhui'
'Zhao, Xiang'
'Feng, Pingyun'

_publ_section_title
;
 Porphyrinic coordination lattices with fluoropillars
;
_journal_issue 40
_journal_name_full 'J. Mater. Chem. A'
_journal_page_first 21189
_journal_paper_doi 10.1039/C7TA06658A
_journal_volume 5
_journal_year 2017
_chemical_formula_moiety 'C40 H24 F6 Fe N8 O2 Si Zn'
_chemical_formula_sum 'C40 H24 F6 Fe N8 O2 Si Zn'
_chemical_formula_weight 912.00
_chemical_name_systematic '[(TPyP-Fe)Zn(SiF6)]n'
_space_group_IT_number 123
_space_group_name_Hall '-P 4 2'
_space_group_name_H-M_alt 'P 4/m m m'
_symmetry_cell_setting tetragonal
_symmetry_space_group_name_H-M 'P 4/m m m'
_atom_sites_solution_hydrogens geom
_atom_sites_solution_primary direct
_atom_sites_solution_secondary difmap
_audit_creation_method SHELXL-97
_audit_update_record
;
2015-04-27 deposited with the CCDC.
2017-09-19 downloaded from the CCDC.
;
_cell_angle_alpha 90.00
_cell_angle_beta 90.00
_cell_angle_gamma 90.00
_cell_formula_units_Z 1
_cell_length_a 13.9664(3)
_cell_length_b 13.9664(3)
_cell_length_c 7.7060(5)
_cell_measurement_reflns_used 1548
_cell_measurement_temperature 195(2)
_cell_measurement_theta_max 24.02
_cell_measurement_theta_min 2.64
_cell_volume 1503.13(11)
_computing_cell_refinement 'Bruker SMART'
_computing_data_collection 'Bruker SMART'
_computing_data_reduction 'Bruker SAINT'
_computing_molecular_graphics 'Bruker SHELXTL'
_computing_publication_material 'Bruker SHELXTL'
_computing_structure_refinement 'SHELXL-97 (Sheldrick, 1997)'
_computing_structure_solution 'SHELXS-97 (Sheldrick, 1990)'
_diffrn_ambient_temperature 195(2)
_diffrn_measured_fraction_theta_full 0.988
_diffrn_measured_fraction_theta_max 0.988
_diffrn_measurement_device_type 'CCD area detector'
_diffrn_measurement_method 'phi and omega scans'
_diffrn_radiation_monochromator graphite
_diffrn_radiation_source 'fine-focus sealed tube'
_diffrn_radiation_type MoK\a
_diffrn_radiation_wavelength 0.71073
_diffrn_reflns_av_R_equivalents 0.0539
_diffrn_reflns_av_sigmaI/netI 0.0269
_diffrn_reflns_limit_h_max 15
_diffrn_reflns_limit_h_min -8
_diffrn_reflns_limit_k_max 15
_diffrn_reflns_limit_k_min -15
_diffrn_reflns_limit_l_max 7
_diffrn_reflns_limit_l_min -8
_diffrn_reflns_number 6590
_diffrn_reflns_theta_full 24.99
_diffrn_reflns_theta_max 24.99
_diffrn_reflns_theta_min 2.06
_diffrn_standards_decay_% none
_diffrn_standards_interval_count none
_diffrn_standards_interval_time none
_diffrn_standards_number 0
_exptl_absorpt_coefficient_mu 0.710
_exptl_absorpt_correction_T_max 0.945
_exptl_absorpt_correction_T_min 0.855
_exptl_absorpt_correction_type none
_exptl_crystal_colour black
_exptl_crystal_density_diffrn 1.008
_exptl_crystal_density_meas 1.0
_exptl_crystal_density_method 'not measured'
_exptl_crystal_description square
_exptl_crystal_F_000 660
_exptl_crystal_size_max 0.22
_exptl_crystal_size_mid 0.22
_exptl_crystal_size_min 0.08
_refine_diff_density_max 1.403
_refine_diff_density_min -0.927
_refine_diff_density_rms 0.278
_refine_ls_extinction_coef 0.087(19)
_refine_ls_extinction_expression Fc^*^=kFc[1+0.001xFc^2^\l^3^/sin(2\q)]^-1/4^
_refine_ls_extinction_method SHELXL
_refine_ls_goodness_of_fit_ref 0.993
_refine_ls_hydrogen_treatment constr
_refine_ls_matrix_type full
_refine_ls_number_parameters 65
_refine_ls_number_reflns 735
_refine_ls_number_restraints 0
_refine_ls_restrained_S_all 0.993
_refine_ls_R_factor_all 0.0973
_refine_ls_R_factor_gt 0.0883
_refine_ls_shift/su_max 0.000
_refine_ls_shift/su_mean 0.000
_refine_ls_structure_factor_coef Fsqd
_refine_ls_weighting_details 'calc w=1/[\s^2^(Fo^2^)+(0.2000P)^2^+5.0000P] where P=(Fo^2^+2Fc^2^)/3'
_refine_ls_weighting_scheme calc
_refine_ls_wR_factor_gt 0.2524
_refine_ls_wR_factor_ref 0.2595
_reflns_number_gt 624
_reflns_number_total 735
_reflns_threshold_expression >2sigma(I)
_cod_data_source_file c7ta06658a2.cif
_cod_data_source_block CPM-131
_cod_depositor_comments
;
The following automatic conversions were performed:

data item '_symmetry_cell_setting' value 'Tetragonal' was changed to
'tetragonal' in accordance with the
/home/saulius/struct/COD-crude-data/automatic-downloads/DataCite-retrospective/RSC/depositions/lib/dictionaries/cif_core.dic
dictionary named 'cif_core.dic' version 2.4.2 last updated on
2011-04-26.

Automatic conversion script
Id: cif_fix_values 6909 2019-04-08 15:41:33Z antanas 
;
_cod_original_sg_symbol_H-M P4/mmm
_cod_database_code 7236647

loop_
_symmetry_equiv_pos_as_xyz
'x, y, z'
'-x, -y, z'
'-y, x, z'
'y, -x, z'
'-x, y, -z'
'x, -y, -z'
'y, x, -z'
'-y, -x, -z'
'-x, -y, -z'
'x, y, -z'
'y, -x, -z'
'-y, x, -z'
'x, -y, z'
'-x, y, z'
'-y, -x, z'
'y, x, z'

loop_
_atom_site_label
_atom_site_type_symbol
_atom_site_fract_x
_atom_site_fract_y
_atom_site_fract_z
_atom_site_U_iso_or_equiv
_atom_site_adp_type
_atom_site_occupancy
_atom_site_symmetry_multiplicity
_atom_site_calc_flag
_atom_site_refinement_flags
Zn1 Zn 0.5000 0.5000 -1.0000 0.0225(10) Uani 1 16 d S
Fe1 Fe 0.0000 0.0000 -1.0000 0.0254(10) Uani 1 16 d S
Si1 Si 0.5000 0.5000 -0.5000 0.0193(13) Uani 1 16 d S
F1 F 0.5000 0.5000 -0.7277(12) 0.036(2) Uani 1 8 d S
F2 F 0.5000 0.3806(6) -0.5000 0.106(5) Uani 1 4 d S
N1 N 0.0000 0.1478(6) -1.0000 0.038(2) Uani 1 4 d S
N2 N 0.3919(4) 0.3919(4) -1.0000 0.029(2) Uani 1 4 d S
C1 C 0.0486(6) 0.3034(5) -1.0000 0.058(3) Uani 1 2 d S
H1A H 0.0892 0.3589 -1.0000 0.069 Uiso 1 2 d SR
C2 C 0.0792(6) 0.2060(6) -1.0000 0.045(2) Uani 1 2 d S
C3 C 0.1746(5) 0.1746(5) -1.0000 0.040(3) Uani 1 4 d S
C4 C 0.2503(5) 0.2503(5) -1.0000 0.041(3) Uani 1 4 d S
C5 C 0.2589(8) 0.3131(8) -0.8608(16) 0.043(3) Uani 0.50 1 d P
H5A H 0.2171 0.3087 -0.7623 0.052 Uiso 0.50 1 d PR
C6 C 0.3316(8) 0.3843(8) -0.8700(15) 0.038(3) Uani 0.50 1 d P
H6A H 0.3371 0.4302 -0.7778 0.046 Uiso 0.50 1 d PR
O1W O 0.0000 0.0000 -0.721(3) 0.100(6) Uani 1 8 d S

loop_
_atom_site_aniso_label
_atom_site_aniso_U_11
_atom_site_aniso_U_22
_atom_site_aniso_U_33
_atom_site_aniso_U_23
_atom_site_aniso_U_13
_atom_site_aniso_U_12
Zn1 0.0121(10) 0.0121(10) 0.0435(16) 0.000 0.000 0.000
Fe1 0.0098(11) 0.0098(11) 0.057(2) 0.000 0.000 0.000
Si1 0.0147(18) 0.0147(18) 0.029(3) 0.000 0.000 0.000
F1 0.032(3) 0.032(3) 0.043(5) 0.000 0.000 0.000
F2 0.237(15) 0.030(5) 0.052(5) 0.000 0.000 0.000
N1 0.013(4) 0.015(4) 0.085(7) 0.000 0.000 0.000
N2 0.015(2) 0.015(2) 0.057(5) 0.000 0.000 -0.002(3)
C1 0.022(4) 0.013(4) 0.139(9) 0.000 0.000 -0.004(3)
C2 0.024(4) 0.018(4) 0.093(7) 0.000 0.000 -0.003(3)
C3 0.019(3) 0.019(3) 0.082(8) 0.000 0.000 -0.007(4)
C4 0.015(4) 0.015(4) 0.094(10) 0.000 0.000 -0.004(5)
C5 0.022(5) 0.033(6) 0.075(8) -0.008(5) 0.016(5) -0.014(4)
C6 0.028(5) 0.027(5) 0.059(6) -0.010(5) 0.005(5) -0.011(4)
O1W 0.112(10) 0.112(10) 0.077(11) 0.000 0.000 0.000

loop_
_atom_type_symbol
_atom_type_description
_atom_type_scat_dispersion_real
_atom_type_scat_dispersion_imag
_atom_type_scat_source
C C 0.0033 0.0016 'International Tables Vol C Tables 4.2.6.8 and 6.1.1.4'
H H 0.0000 0.0000 'International Tables Vol C Tables 4.2.6.8 and 6.1.1.4'
N N 0.0061 0.0033 'International Tables Vol C Tables 4.2.6.8 and 6.1.1.4'
O O 0.0106 0.0060 'International Tables Vol C Tables 4.2.6.8 and 6.1.1.4'
F F 0.0171 0.0103 'International Tables Vol C Tables 4.2.6.8 and 6.1.1.4'
Si Si 0.0817 0.0704 'International Tables Vol C Tables 4.2.6.8 and 6.1.1.4'
Zn Zn 0.2839 1.4301 'International Tables Vol C Tables 4.2.6.8 and 6.1.1.4'
Fe Fe 0.3463 0.8444 'International Tables Vol C Tables 4.2.6.8 and 6.1.1.4'
Cl Cl 0.1484 0.1585 'International Tables Vol C Tables 4.2.6.8 and 6.1.1.4'

loop_
_geom_angle_atom_site_label_1
_geom_angle_atom_site_label_2
_geom_angle_atom_site_label_3
_geom_angle
_geom_angle_site_symmetry_1
_geom_angle_site_symmetry_3
F1 Zn1 F1 180.000(1) . 9_663
F1 Zn1 N2 90.000(1) . 9_663
F1 Zn1 N2 90.000(1) 9_663 9_663
F1 Zn1 N2 90.000(1) . .
F1 Zn1 N2 90.000(1) 9_663 .
N2 Zn1 N2 180.000(1) 9_663 .
F1 Zn1 N2 90.000(1) . 11_563
F1 Zn1 N2 90.000(1) 9_663 11_563
N2 Zn1 N2 90.000(1) 9_663 11_563
N2 Zn1 N2 90.0 . 11_563
F1 Zn1 N2 90.000(1) . 3_655
F1 Zn1 N2 90.000(1) 9_663 3_655
N2 Zn1 N2 90.0 9_663 3_655
N2 Zn1 N2 90.0 . 3_655
N2 Zn1 N2 180.000(1) 11_563 3_655
N1 Fe1 N1 90.0 3 .
N1 Fe1 N1 90.000(1) 3 9_553
N1 Fe1 N1 180.000(1) . 9_553
N1 Fe1 N1 180.000(1) 3 11_553
N1 Fe1 N1 90.000(1) . 11_553
N1 Fe1 N1 90.0 9_553 11_553
N1 Fe1 O1W 90.000(2) 3 9_553
N1 Fe1 O1W 90.000(2) . 9_553
N1 Fe1 O1W 90.000(2) 9_553 9_553
N1 Fe1 O1W 90.000(2) 11_553 9_553
N1 Fe1 O1W 90.000(2) 3 .
N1 Fe1 O1W 90.000(2) . .
N1 Fe1 O1W 90.000(2) 9_553 .
N1 Fe1 O1W 90.000(2) 11_553 .
O1W Fe1 O1W 180.000(2) 9_553 .
F2 Si1 F2 90.0 . 11_564
F2 Si1 F2 90.0 . 3_655
F2 Si1 F2 180.0 11_564 3_655
F2 Si1 F2 180.0 . 9_664
F2 Si1 F2 90.0 11_564 9_664
F2 Si1 F2 90.0 3_655 9_664
F2 Si1 F1 90.000(1) . .
F2 Si1 F1 90.0 11_564 .
F2 Si1 F1 90.0 3_655 .
F2 Si1 F1 90.000(1) 9_664 .
F2 Si1 F1 90.000(1) . 9_664
F2 Si1 F1 90.0 11_564 9_664
F2 Si1 F1 90.0 3_655 9_664
F2 Si1 F1 90.000(1) 9_664 9_664
F1 Si1 F1 180.000(1) . 9_664
Si1 F1 Zn1 180.0 . .
C2 N1 C2 107.4(9) . 5_553
C2 N1 Fe1 126.3(4) . .
C2 N1 Fe1 126.3(4) 5_553 .
C6 N2 C6 46.6(10) 10_553 7_553
C6 N2 C6 99.5(11) 10_553 .
C6 N2 C6 118.6(11) 7_553 .
C6 N2 C6 118.6(11) 10_553 16
C6 N2 C6 99.5(11) 7_553 16
C6 N2 C6 46.6(10) . 16
C6 N2 Zn1 120.7(6) 10_553 .
C6 N2 Zn1 120.7(6) 7_553 .
C6 N2 Zn1 120.7(6) . .
C6 N2 Zn1 120.7(6) 16 .
C1 C1 C2 107.4(5) 5_553 .
C1 C1 H1A 126.2 5_553 .
C2 C1 H1A 126.4 . .
N1 C2 C3 125.4(7) . .
N1 C2 C1 108.9(7) . .
C3 C2 C1 125.7(8) . .
C2 C3 C2 126.5(10) . 7_553
C2 C3 C4 116.8(5) . .
C2 C3 C4 116.8(5) 7_553 .
C5 C4 C5 45.3(10) . 16
C5 C4 C5 100.9(11) . 10_553
C5 C4 C5 119.0(10) 16 10_553
C5 C4 C5 119.0(10) . 7_553
C5 C4 C5 100.9(11) 16 7_553
C5 C4 C5 45.3(10) 10_553 7_553
C5 C4 C3 120.5(5) . .
C5 C4 C3 120.5(5) 16 .
C5 C4 C3 120.5(5) 10_553 .
C5 C4 C3 120.5(5) 7_553 .
C5 C5 C4 67.4(5) 16 .
C5 C5 C6 89.4(7) 16 .
C4 C5 C6 117.7(9) . .
C5 C5 C6 53.4(5) 16 16
C4 C5 C6 98.5(8) . 16
C6 C5 C6 35.9(8) . 16
C5 C5 H5A 112.6 16 .
C4 C5 H5A 121.0 . .
C6 C5 H5A 121.3 . .
C6 C5 H5A 130.0 16 .
C6 C6 N2 66.7(5) 16 .
C6 C6 C5 90.6(7) 16 .
N2 C6 C5 123.5(10) . .
C6 C6 C5 53.4(5) 16 16
N2 C6 C5 101.8(8) . 16
C5 C6 C5 37.2(8) . 16
C6 C6 C6 90.000(1) 16 10_553
N2 C6 C6 40.3(5) . 10_553
C5 C6 C6 92.9(7) . 10_553
C5 C6 C6 92.3(5) 16 10_553
C6 C6 H6A 114.6 16 .
N2 C6 H6A 117.4 . .
C5 C6 H6A 119.1 . .
C5 C6 H6A 129.9 16 .
C6 C6 H6A 137.7 10_553 .

loop_
_geom_bond_atom_site_label_1
_geom_bond_atom_site_label_2
_geom_bond_distance
_geom_bond_site_symmetry_2
Zn1 F1 2.099(9) .
Zn1 F1 2.099(9) 9_663
Zn1 N2 2.135(8) 9_663
Zn1 N2 2.135(8) .
Zn1 N2 2.135(8) 11_563
Zn1 N2 2.135(8) 3_655
Fe1 N1 2.064(9) 3
Fe1 N1 2.064(9) .
Fe1 N1 2.064(9) 9_553
Fe1 N1 2.064(9) 11_553
Fe1 O1W 2.15(2) 9_553
Fe1 O1W 2.15(2) .
Si1 F2 1.667(8) .
Si1 F2 1.667(8) 11_564
Si1 F2 1.667(8) 3_655
Si1 F2 1.667(8) 9_664
Si1 F1 1.754(9) .
Si1 F1 1.754(9) 9_664
N1 C2 1.372(10) .
N1 C2 1.372(10) 5_553
N2 C6 1.313(12) 10_553
N2 C6 1.313(12) 7_553
N2 C6 1.313(12) .
N2 C6 1.313(12) 16
C1 C1 1.357(17) 5_553
C1 C2 1.426(11) .
C1 H1A 0.9600 .
C2 C3 1.403(9) .
C3 C2 1.403(9) 7_553
C3 C4 1.496(14) .
C4 C5 1.391(12) .
C4 C5 1.391(12) 16
C4 C5 1.391(12) 10_553
C4 C5 1.391(12) 7_553
C5 C5 1.07(2) 16
C5 C6 1.422(15) .
C5 C6 1.771(15) 16
C5 H5A 0.9599 .
C6 C6 1.04(2) 16
C6 C5 1.771(15) 16
C6 C6 2.00(2) 10_553
C6 H6A 0.9600 .
